data_4505338
loop_
_publ_author_name
'Ghosh, A. K.'
'Ghoshal, D.'
'Lu, T.-H.'
'Mostafa, G.'
'Chaudhuri, N. Ray'

_publ_section_title
;
 Novel Solid-State Molecular Self-Assemblies of Manganese (II) Constructed
 with Flexible Ligands:&#x2009; Influences of \p&#x2212;\p and
 C&#x2212;H&#x00B7;&#x00B7;&#x00B7;\p Interactions on Their Crystal
 Packing
;
_journal_issue 4
_journal_name_full 'Crystal Growth &amp; Design'
_journal_page_first 851
_journal_paper_doi 10.1021/cg034238l
_journal_volume 4
_journal_year 2004
_chemical_formula_moiety 'C39 H42 Cl2 Mn N6, 2(H2 O)'
_chemical_formula_sum 'C312 H368 Cl16 Mn8 N48 O16'
_chemical_formula_weight 756.66
_chemical_name_systematic
;
 ?
;
_space_group_IT_number 73
_symmetry_cell_setting orthorhombic
_symmetry_space_group_name_Hall '-I 2b 2c'
_symmetry_space_group_name_H-M 'I b c a'
_atom_sites_solution_hydrogens geom
_atom_sites_solution_primary direct
_atom_sites_solution_secondary difmap
_audit_creation_method SHELXL-97
_cell_angle_alpha 90.00
_cell_angle_beta 90.00
_cell_angle_gamma 90.00
_cell_formula_units_Z 8
_cell_length_a 16.571(3)
_cell_length_b 26.888(5)
_cell_length_c 17.525(3)
_cell_measurement_reflns_used all
_cell_measurement_temperature 293(2)
_cell_measurement_theta_max 18
_cell_measurement_theta_min 12
_cell_volume 7808(2)
_computing_cell_refinement 'Bruker SMART'
_computing_data_collection 'Bruker SMART'
_computing_data_reduction 'Bruker SHELXTL'
_computing_molecular_graphics 'ORTEP-3 for windows (Farrugia,1997)'
_computing_publication_material 'Platon99 (Spek,1999)'
_computing_structure_refinement 'SHELXL-97 (Sheldrick, 1997)'
_computing_structure_solution 'SHELXS-97 (Sheldrick, 1990)'
_diffrn_ambient_temperature 293(2)
_diffrn_measured_fraction_theta_full 0.992
_diffrn_measured_fraction_theta_max 0.992
_diffrn_measurement_device_type 'CCD area detector'
_diffrn_measurement_method 'phi and omega scans'
_diffrn_radiation_monochromator graphite
_diffrn_radiation_source 'fine-focus sealed tube'
_diffrn_radiation_type MoK\a
_diffrn_radiation_wavelength 0.71073
_diffrn_reflns_av_R_equivalents 0.1954
_diffrn_reflns_av_sigmaI/netI 0.2032
_diffrn_reflns_limit_h_max 22
_diffrn_reflns_limit_h_min -17
_diffrn_reflns_limit_k_max 35
_diffrn_reflns_limit_k_min -34
_diffrn_reflns_limit_l_max 22
_diffrn_reflns_limit_l_min -23
_diffrn_reflns_number 24355
_diffrn_reflns_theta_full 28.33
_diffrn_reflns_theta_max 28.33
_diffrn_reflns_theta_min 1.51
_diffrn_standards_decay_% 0
_exptl_absorpt_coefficient_mu 0.516
_exptl_absorpt_correction_type none
_exptl_crystal_colour colorless
_exptl_crystal_density_diffrn 1.287
_exptl_crystal_density_method 'not measured'
_exptl_crystal_description parallelopiped
_exptl_crystal_F_000 3176
_exptl_crystal_size_max .13
_exptl_crystal_size_mid .11
_exptl_crystal_size_min .09
_refine_diff_density_max 0.257
_refine_diff_density_min -0.221
_refine_diff_density_rms 0.042
_refine_ls_extinction_method none
_refine_ls_goodness_of_fit_ref 0.856
_refine_ls_hydrogen_treatment constr
_refine_ls_matrix_type full
_refine_ls_number_parameters 284
_refine_ls_number_reflns 4838
_refine_ls_number_restraints 4
_refine_ls_restrained_S_all 0.856
_refine_ls_R_factor_all 0.2683
_refine_ls_R_factor_gt 0.0723
_refine_ls_shift/su_max 0.000
_refine_ls_shift/su_mean 0.000
_refine_ls_structure_factor_coef Fsqd
_refine_ls_weighting_details 'calc w=1/[\s^2^(Fo^2^)+(0.0398P)^2^+0.0000P] where P=(Fo^2^+2Fc^2^)/3'
_refine_ls_weighting_scheme calc
_refine_ls_wR_factor_gt 0.0960
_refine_ls_wR_factor_ref 0.1292
_reflns_number_gt 1421
_reflns_number_total 4838
_reflns_threshold_expression >2sigma(I)
_cod_data_source_file cg034238lsi20031201_031219.cif
_cod_data_source_block Complex2
_cod_depositor_comments
;
The following automatic conversions were performed:

'_symmetry_cell_setting' value 'Orthorhombic' changed to
'orthorhombic' according to
/home/saulius/struct/CIF-dictionaries/cif_core.dic dictionary named
'cif_core.dic' version 2.4.1 from
2010-06-29.

'_exptl_absorpt_correction_type' value 'None' changed to
'none' according to
/home/saulius/struct/CIF-dictionaries/cif_core.dic dictionary named
'cif_core.dic' version 2.4.1 from 2010-06-29.

Automatic conversion script
Id: cif_fix_values 1715 2011-07-08 13:25:40Z adriana 
;
_cod_original_sg_symbol_H-M Ibca
_cod_database_code 4505338

loop_
_symmetry_equiv_pos_as_xyz
'x, y, z'
'-x, -y+1/2, z'
'x, -y, -z+1/2'
'-x, y+1/2, -z+1/2'
'x+1/2, y+1/2, z+1/2'
'-x+1/2, -y+1, z+1/2'
'x+1/2, -y+1/2, -z+1'
'-x+1/2, y+1, -z+1'
'-x, -y, -z'
'x, y-1/2, -z'
'-x, y, z-1/2'
'x, -y-1/2, z-1/2'
'-x+1/2, -y+1/2, -z+1/2'
'x+1/2, y, -z+1/2'
'-x+1/2, y+1/2, z'
'x+1/2, -y, z'

loop_
_atom_site_label
_atom_site_type_symbol
_atom_site_fract_x
_atom_site_fract_y
_atom_site_fract_z
_atom_site_U_iso_or_equiv
_atom_site_adp_type
_atom_site_occupancy
_atom_site_symmetry_multiplicity
_atom_site_calc_flag
_atom_site_refinement_flags
_atom_site_disorder_assembly
_atom_site_disorder_group
Mn Mn 0.42037(5) 0.0000 0.2500 0.0569(3) Uani 1 2 d S . .
Cl Cl 0.42325(7) 0.07001(4) 0.15254(6) 0.0701(4) Uani 1 1 d . . .
N1 N 0.3215(2) 0.04212(15) 0.31589(18) 0.0581(10) Uani 1 1 d . A .
N3 N 0.5161(2) 0.04074(12) 0.32148(19) 0.0576(10) Uani 1 1 d . . .
C1 C 0.3174(3) 0.0910(2) 0.3123(3) 0.0767(15) Uani 1 1 d . . .
H1 H 0.3571 0.1078 0.2850 0.092 Uiso 1 1 calc R . .
C2 C 0.2576(3) 0.11877(17) 0.3468(3) 0.0877(17) Uani 1 1 d . A .
H2 H 0.2576 0.1532 0.3419 0.105 Uiso 1 1 calc R . .
C3 C 0.1981(3) 0.0956(2) 0.3883(3) 0.0744(15) Uani 1 1 d D . .
C4 C 0.2027(3) 0.0446(2) 0.3920(3) 0.0828(16) Uani 1 1 d . A .
H4 H 0.1640 0.0270 0.4193 0.099 Uiso 1 1 calc R . .
C5 C 0.2638(3) 0.01944(17) 0.3558(3) 0.0706(14) Uani 1 1 d . . .
H5 H 0.2650 -0.0151 0.3593 0.085 Uiso 1 1 calc R A .
C14 C 0.5763(3) 0.06612(16) 0.2891(2) 0.0660(12) Uani 1 1 d . . .
H14 H 0.5801 0.0661 0.2362 0.079 Uiso 1 1 calc R . .
C15 C 0.6334(2) 0.09244(16) 0.3303(3) 0.0661(13) Uani 1 1 d . . .
H15 H 0.6739 0.1096 0.3048 0.079 Uiso 1 1 calc R . .
C16 C 0.6307(3) 0.09336(16) 0.4088(3) 0.0561(12) Uani 1 1 d . . .
C17 C 0.5685(3) 0.06687(15) 0.4425(2) 0.0611(12) Uani 1 1 d . . .
H17 H 0.5637 0.0662 0.4953 0.073 Uiso 1 1 calc R . .
C18 C 0.5135(2) 0.04140(15) 0.3977(2) 0.0613(12) Uani 1 1 d . . .
H18 H 0.4726 0.0238 0.4219 0.074 Uiso 1 1 calc R . .
C19 C 0.6905(3) 0.12280(15) 0.4557(2) 0.0723(14) Uani 1 1 d . . .
H19A H 0.6610 0.1435 0.4915 0.087 Uiso 1 1 calc R . .
H19B H 0.7204 0.1447 0.4220 0.087 Uiso 1 1 calc R . .
C20 C 0.7500 0.0909(2) 0.5000 0.0548(16) Uani 1 2 d S . .
H20A H 0.7207 0.0697 0.5352 0.066 Uiso 0.50 1 calc PR . .
H20B H 0.7793 0.0697 0.4648 0.066 Uiso 0.50 1 calc PR . .
O1W O 0.3524(3) 0.18849(16) 0.1341(3) 0.187(2) Uani 1 1 d . . .
C6 C 0.1348(8) 0.1217(5) 0.4403(7) 0.070(4) Uani 0.60 1 d PD A 1
H6A H 0.0835 0.1045 0.4366 0.084 Uiso 0.60 1 calc PR A 1
H6B H 0.1526 0.1203 0.4930 0.084 Uiso 0.60 1 calc PR A 1
C7 C 0.1245(7) 0.1762(4) 0.4157(9) 0.103(3) Uani 0.60 1 d PD A 1
H7A H 0.1068 0.1771 0.3629 0.123 Uiso 0.60 1 calc PR A 1
H7B H 0.1764 0.1928 0.4185 0.123 Uiso 0.60 1 calc PR A 1
C8 C 0.0629(10) 0.2047(5) 0.4656(9) 0.137(6) Uani 0.60 1 d PD A 1
H8A H 0.0547 0.2370 0.4424 0.164 Uiso 0.60 1 calc PR A 1
H8B H 0.0120 0.1871 0.4625 0.164 Uiso 0.60 1 calc PR A 1
C9 C 0.0803(9) 0.2127(5) 0.5454(6) 0.118(7) Uani 0.60 1 d PGD A 1
C10 C 0.0366(7) 0.1868(4) 0.6002(8) 0.102(7) Uani 0.60 1 d PG A 1
H10 H -0.0048 0.1655 0.5854 0.122 Uiso 0.60 1 calc PR A 1
C11 C 0.0547(8) 0.1928(5) 0.6771(7) 0.103(6) Uani 0.60 1 d PG A 1
H11 H 0.0254 0.1755 0.7138 0.124 Uiso 0.60 1 calc PR A 1
N2 N 0.1165(9) 0.2246(6) 0.6992(6) 0.109(4) Uani 0.60 1 d PG A 1
C12 C 0.1602(8) 0.2505(5) 0.6444(10) 0.109(8) Uani 0.60 1 d PG A 1
H12 H 0.2016 0.2718 0.6591 0.131 Uiso 0.60 1 calc PR A 1
C13 C 0.1421(8) 0.2446(5) 0.5675(8) 0.124(8) Uani 0.60 1 d PG A 1
H13 H 0.1714 0.2619 0.5308 0.149 Uiso 0.60 1 calc PR A 1
C6A C 0.1212(12) 0.1292(10) 0.4023(12) 0.096(9) Uani 0.40 1 d PD A 2
H6C H 0.1160 0.1542 0.3628 0.115 Uiso 0.40 1 calc PR A 2
H6D H 0.0725 0.1092 0.4034 0.115 Uiso 0.40 1 calc PR A 2
C7A C 0.1370(8) 0.1531(9) 0.4797(8) 0.101(6) Uani 0.40 1 d PD A 2
H7C H 0.1871 0.1716 0.4766 0.122 Uiso 0.40 1 calc PR A 2
H7D H 0.1445 0.1268 0.5169 0.122 Uiso 0.40 1 calc PR A 2
C8A C 0.0705(14) 0.1884(8) 0.5092(16) 0.17(2) Uani 0.40 1 d PD A 2
H8C H 0.0677 0.2173 0.4760 0.198 Uiso 0.40 1 calc PR A 2
H8D H 0.0188 0.1715 0.5066 0.198 Uiso 0.40 1 calc PR A 2
C9A C 0.0841(12) 0.2047(7) 0.5859(8) 0.093(11) Uani 0.40 1 d PGD A 2
C10A C 0.0352(11) 0.1865(8) 0.6440(13) 0.152(13) Uani 0.40 1 d PG A 2
H10A H -0.0077 0.1655 0.6325 0.182 Uiso 0.40 1 calc PR A 2
C11A C 0.0506(14) 0.1996(9) 0.7193(10) 0.154(12) Uani 0.40 1 d PG A 2
H11A H 0.0179 0.1874 0.7582 0.185 Uiso 0.40 1 calc PR A 2
N2A N 0.1148(17) 0.2309(9) 0.7366(7) 0.106(7) Uani 0.40 1 d PG A 2
C12A C 0.1636(13) 0.2491(7) 0.6784(10) 0.130(11) Uani 0.40 1 d PG A 2
H12A H 0.2066 0.2701 0.6900 0.156 Uiso 0.40 1 calc PR A 2
C13A C 0.1483(11) 0.2360(6) 0.6031(8) 0.060(5) Uani 0.40 1 d PG A 2
H13A H 0.1809 0.2482 0.5642 0.072 Uiso 0.40 1 calc PR A 2

loop_
_atom_site_aniso_label
_atom_site_aniso_U_11
_atom_site_aniso_U_22
_atom_site_aniso_U_33
_atom_site_aniso_U_23
_atom_site_aniso_U_13
_atom_site_aniso_U_12
Mn 0.0489(5) 0.0749(6) 0.0468(5) -0.0037(5) 0.000 0.000
Cl 0.0724(8) 0.0827(8) 0.0552(7) 0.0022(6) -0.0006(7) 0.0013(8)
N1 0.055(2) 0.063(3) 0.055(2) -0.006(2) 0.0030(19) -0.007(2)
N3 0.049(2) 0.081(3) 0.043(2) 0.002(2) -0.0002(18) -0.006(2)
C1 0.076(4) 0.067(4) 0.088(4) -0.017(3) 0.031(3) -0.024(3)
C2 0.095(4) 0.060(4) 0.108(4) -0.028(3) 0.040(3) -0.017(3)
C3 0.048(3) 0.081(4) 0.094(4) -0.027(4) 0.016(3) -0.012(3)
C4 0.072(4) 0.074(4) 0.102(4) -0.012(4) 0.036(3) -0.016(3)
C5 0.066(3) 0.065(4) 0.081(3) 0.004(3) 0.019(3) -0.006(3)
C14 0.050(3) 0.098(4) 0.050(3) 0.002(3) 0.006(3) 0.000(3)
C15 0.046(3) 0.086(4) 0.067(3) 0.011(3) -0.003(3) -0.006(3)
C16 0.056(3) 0.052(3) 0.059(3) 0.002(3) -0.018(3) 0.005(3)
C17 0.064(3) 0.069(3) 0.050(3) 0.000(3) -0.010(3) 0.003(3)
C18 0.061(3) 0.077(3) 0.046(3) -0.002(3) 0.004(2) -0.011(3)
C19 0.077(3) 0.058(3) 0.082(3) 0.003(3) -0.032(3) -0.002(3)
C20 0.050(4) 0.051(4) 0.063(4) 0.000 -0.011(3) 0.000
O1W 0.185(5) 0.170(4) 0.207(5) -0.003(4) -0.018(4) 0.016(3)
C6 0.051(6) 0.089(9) 0.070(11) -0.026(9) 0.002(7) -0.011(6)
C7 0.114(8) 0.092(9) 0.101(9) 0.018(8) 0.011(7) 0.042(7)
C8 0.138(12) 0.062(10) 0.210(14) -0.008(12) 0.057(12) 0.047(9)
C9 0.098(15) 0.038(11) 0.22(2) 0.036(14) 0.047(18) 0.043(11)
C10 0.066(9) 0.046(8) 0.19(2) 0.023(10) 0.048(10) -0.002(6)
C11 0.055(9) 0.051(9) 0.203(18) 0.053(9) 0.068(10) 0.014(7)
N2 0.109(12) 0.085(10) 0.132(14) 0.019(10) 0.032(12) 0.042(9)
C12 0.081(11) 0.041(11) 0.21(2) -0.001(10) -0.024(11) -0.012(8)
C13 0.086(12) 0.062(10) 0.22(2) 0.056(11) 0.022(13) 0.017(8)
C6A 0.070(13) 0.15(2) 0.067(15) -0.039(15) 0.016(11) -0.015(14)
C7A 0.076(11) 0.122(16) 0.106(14) -0.042(13) -0.020(10) -0.007(11)
C8A 0.071(14) 0.030(14) 0.39(7) 0.06(2) 0.10(3) 0.044(10)
C9A 0.084(19) 0.034(15) 0.16(3) -0.005(17) -0.03(2) 0.034(15)
C10A 0.15(3) 0.20(3) 0.11(2) 0.057(19) 0.051(17) 0.079(19)
C11A 0.12(2) 0.13(2) 0.20(3) 0.01(2) 0.042(18) 0.043(17)
N2A 0.094(11) 0.105(13) 0.120(15) 0.011(11) 0.038(12) 0.014(10)
C12A 0.12(2) 0.14(3) 0.13(2) 0.078(16) 0.026(15) 0.030(17)
C13A 0.039(9) 0.009(9) 0.132(17) 0.022(10) -0.017(9) -0.011(7)

loop_
_atom_type_symbol
_atom_type_description
_atom_type_scat_dispersion_real
_atom_type_scat_dispersion_imag
_atom_type_scat_source
C C 0.0033 0.0016 'International Tables Vol C Tables 4.2.6.8 and 6.1.1.4'
H H 0.0000 0.0000 'International Tables Vol C Tables 4.2.6.8 and 6.1.1.4'
Cl Cl 0.1484 0.1585 'International Tables Vol C Tables 4.2.6.8 and 6.1.1.4'
Mn Mn 0.3368 0.7283 'International Tables Vol C Tables 4.2.6.8 and 6.1.1.4'
N N 0.0061 0.0033 'International Tables Vol C Tables 4.2.6.8 and 6.1.1.4'
O O 0.0106 0.0060 'International Tables Vol C Tables 4.2.6.8 and 6.1.1.4'

loop_
_geom_angle_atom_site_label_1
_geom_angle_atom_site_label_2
_geom_angle_atom_site_label_3
_geom_angle
_geom_angle_site_symmetry_1
_geom_angle_site_symmetry_3
N3 Mn N3 92.74(17) . 3
N3 Mn N1 177.09(13) . 3
N3 Mn N1 89.04(11) 3 3
N3 Mn N1 89.04(11) . .
N3 Mn N1 177.09(13) 3 .
N1 Mn N1 89.28(17) 3 .
N3 Mn Cl 90.02(9) . .
N3 Mn Cl 88.50(9) 3 .
N1 Mn Cl 92.33(10) 3 .
N1 Mn Cl 89.20(10) . .
N3 Mn Cl 88.50(9) . 3
N3 Mn Cl 90.02(9) 3 3
N1 Mn Cl 89.20(10) 3 3
N1 Mn Cl 92.33(10) . 3
Cl Mn Cl 177.85(6) . 3
C1 N1 C5 116.4(4) . .
C1 N1 Mn 120.2(3) . .
C5 N1 Mn 123.3(3) . .
C14 N3 C18 116.2(4) . .
C14 N3 Mn 121.9(3) . .
C18 N3 Mn 121.9(3) . .
N1 C1 C2 123.8(5) . .
C3 C2 C1 120.1(5) . .
C4 C3 C2 116.0(5) . .
C4 C3 C6 117.3(7) . .
C2 C3 C6 126.1(7) . .
C4 C3 C6A 127.4(13) . .
C2 C3 C6A 113.7(13) . .
C6 C3 C6A 27.0(8) . .
C5 C4 C3 120.6(5) . .
N1 C5 C4 123.1(4) . .
N3 C14 C15 123.4(4) . .
C16 C15 C14 120.5(4) . .
C15 C16 C17 116.2(4) . .
C15 C16 C19 122.1(4) . .
C17 C16 C19 121.7(4) . .
C18 C17 C16 120.2(4) . .
N3 C18 C17 123.5(4) . .
C16 C19 C20 114.0(3) . .
C19 C20 C19 111.3(5) 8_645 .
C7 C6 C3 109.9(9) . .
C6 C7 C8 112.8(9) . .
C9 C8 C7 119.4(14) . .
C10 C9 C13 120.0 . .
C10 C9 C8 119.4(11) . .
C13 C9 C8 120.6(11) . .
C9 C10 C11 120.0 . .
N2 C11 C10 120.0 . .
C12 N2 C11 120.0 . .
N2 C12 C13 120.0 . .
C12 C13 C9 120.0 . .
C7A C6A C3 104.0(13) . .
C6A C7A C8A 115.8(15) . .
C9A C8A C7A 113(2) . .
C10A C9A C13A 120.0 . .
C10A C9A C8A 119.3(14) . .
C13A C9A C8A 120.6(14) . .
C9A C10A C11A 120.0 . .
N2A C11A C10A 120.0 . .
C11A N2A C12A 120.0 . .
C13A C12A N2A 120.0 . .
C12A C13A C9A 120.0 . .

loop_
_geom_bond_atom_site_label_1
_geom_bond_atom_site_label_2
_geom_bond_distance
_geom_bond_site_symmetry_2
Mn N3 2.299(3) .
Mn N3 2.299(3) 3
Mn N1 2.302(4) 3
Mn N1 2.302(4) .
Mn Cl 2.5423(11) .
Mn Cl 2.5423(11) 3
N1 C1 1.318(5) .
N1 C5 1.333(5) .
N3 C14 1.336(4) .
N3 C18 1.336(4) .
C1 C2 1.380(5) .
C2 C3 1.375(6) .
C3 C4 1.375(6) .
C3 C6 1.556(10) .
C3 C6A 1.581(14) .
C4 C5 1.374(5) .
C14 C15 1.385(5) .
C15 C16 1.376(5) .
C16 C17 1.385(5) .
C16 C19 1.512(5) .
C17 C18 1.384(5) .
C19 C20 1.520(4) .
C20 C19 1.520(4) 8_645
C6 C7 1.537(12) .
C7 C8 1.548(12) .
C8 C9 1.443(17) .
C9 C10 1.3900 .
C9 C13 1.3900 .
C10 C11 1.3900 .
C11 N2 1.3900 .
N2 C12 1.3900 .
C12 C13 1.3900 .
C6A C7A 1.523(14) .
C7A C8A 1.544(15) .
C8A C9A 1.43(2) .
C9A C10A 1.3900 .
C9A C13A 1.3900 .
C10A C11A 1.3900 .
C11A N2A 1.3900 .
N2A C12A 1.3900 .
C12A C13A 1.3900 .
